data_7242431
loop_
_publ_author_name
'Sasnovskaya, Valentina D.'
'Zorina, Leokadiya V.'
'Simonov, Sergey V.'
'Talantsev, Artem D.'
'Mikhailov, Artem A.'
'Kostin, Gennadiy A.'
'Yagubskii, Eduard B.'

_publ_section_title
;
 Cyano-bridged polynuclear coordination compounds derived from
 paramagnetic [Mn(H2daptsc)]2+ and photochromic [Fe(CN)5NO]2&#x2212;
 building blocks
;
_journal_issue 14
_journal_name_full CrystEngComm
_journal_page_first 2733
_journal_page_last 2745
_journal_paper_doi 10.1039/D0CE01863E
_journal_volume 23
_journal_year 2021
_chemical_formula_moiety 'C27 H30 Cl2 Fe Mn2 N20 O S4'
_chemical_formula_sum 'C27 H30 Cl2 Fe Mn2 N20 O S4'
_chemical_formula_weight 1015.58
_space_group_crystal_system triclinic
_space_group_IT_number 2
_space_group_name_Hall '-P 1'
_space_group_name_H-M_alt 'P -1'
_atom_sites_solution_hydrogens mixed
_audit_creation_method SHELXL-2016/6
_audit_update_record
;
2020-11-16 deposited with the CCDC.	2021-03-18 downloaded from the CCDC.
;
_cell_angle_alpha 111.855(2)
_cell_angle_beta 100.356(2)
_cell_angle_gamma 91.2400(10)
_cell_formula_units_Z 2
_cell_length_a 8.18880(10)
_cell_length_b 15.3535(3)
_cell_length_c 18.0040(4)
_cell_measurement_reflns_used 12356
_cell_measurement_temperature 150(1)
_cell_measurement_theta_max 30.8350
_cell_measurement_theta_min 2.5260
_cell_volume 2056.93(7)
_computing_cell_refinement 'CrysAlisPro 1.171.38.46 (Rigaku OD, 2015)'
_computing_data_collection 'CrysAlisPro 1.171.38.46 (Rigaku OD, 2015)'
_computing_data_reduction 'CrysAlisPro 1.171.38.46 (Rigaku OD, 2015)'
_computing_molecular_graphics 'DIAMOND 3.1 (Crystal Impact GbR 2005)'
_computing_publication_material 'WinGX publication routines (Farrugia, 1999)'
_computing_structure_refinement 'SHELXL-2016/6 (Sheldrick, 2016)'
_computing_structure_solution 'SHELXS-97 (Sheldrick, 2008)'
_diffrn_ambient_environment N~2~
_diffrn_ambient_temperature 150(1)
_diffrn_detector 'CCD plate'
_diffrn_detector_area_resol_mean 10.4566
_diffrn_detector_type AtlasS2
_diffrn_measured_fraction_theta_full 0.995
_diffrn_measured_fraction_theta_max 0.910
_diffrn_measurement_device 'four-circle diffractometer'
_diffrn_measurement_device_type 'Xcalibur, AtlasS2, Gemini'
_diffrn_radiation_monochromator graphite
_diffrn_radiation_probe x-ray
_diffrn_radiation_type 'Mo K\a'
_diffrn_radiation_wavelength 0.71073
_diffrn_reflns_av_unetI/netI 0.0450
_diffrn_reflns_Laue_measured_fraction_full 0.995
_diffrn_reflns_Laue_measured_fraction_max 0.910
_diffrn_reflns_limit_h_max 10
_diffrn_reflns_limit_h_min -11
_diffrn_reflns_limit_k_max 21
_diffrn_reflns_limit_k_min -21
_diffrn_reflns_limit_l_max 25
_diffrn_reflns_limit_l_min -25
_diffrn_reflns_number 18950
_diffrn_reflns_point_group_measured_fraction_full 0.995
_diffrn_reflns_point_group_measured_fraction_max 0.910
_diffrn_reflns_theta_full 29.000
_diffrn_reflns_theta_max 31.219
_diffrn_reflns_theta_min 1.498
_diffrn_source 'fine-focus sealed X-ray tube'
_diffrn_source_type 'Enhance (Mo) X-ray Source'
_exptl_absorpt_coefficient_mu 1.339
_exptl_absorpt_correction_T_max 1.00000
_exptl_absorpt_correction_T_min 0.85942
_exptl_absorpt_correction_type multi-scan
_exptl_absorpt_process_details
;
CrysAlisPro 1.171.39.46 (Rigaku Oxford Diffraction, 2018)
Empirical absorption correction using spherical harmonics,
 implemented in SCALE3 ABSPACK scaling algorithm.
;
_exptl_crystal_colour yellow
_exptl_crystal_density_diffrn 1.640
_exptl_crystal_description plate
_exptl_crystal_F_000 1028
_exptl_crystal_size_max 0.280
_exptl_crystal_size_mid 0.150
_exptl_crystal_size_min 0.090
_refine_diff_density_max 0.700
_refine_diff_density_min -0.583
_refine_diff_density_rms 0.114
_refine_ls_extinction_method none
_refine_ls_goodness_of_fit_ref 1.002
_refine_ls_hydrogen_treatment mixed
_refine_ls_matrix_type full
_refine_ls_number_parameters 555
_refine_ls_number_reflns 18950
_refine_ls_number_restraints 15
_refine_ls_restrained_S_all 1.002
_refine_ls_R_factor_all 0.0605
_refine_ls_R_factor_gt 0.0420
_refine_ls_shift/su_max 0.007
_refine_ls_shift/su_mean 0.000
_refine_ls_structure_factor_coef Fsqd
_refine_ls_weighting_details 'w=1/[\s^2^(Fo^2^)+(0.0568P)^2^+1.9941P] where P=(Fo^2^+2Fc^2^)/3'
_refine_ls_weighting_scheme calc
_refine_ls_wR_factor_gt 0.1134
_refine_ls_wR_factor_ref 0.1179
_reflns_Friedel_coverage 0.000
_reflns_number_gt 13952
_reflns_number_total 18950
_reflns_threshold_expression 'I > 2\s(I)'
_twin_special_details
;
Component 2 rotated by -179.5543\% 
 around [0.93 -0.04 -0.37] (reciprocal) or [1.00 -0.00 -0.00] (direct)
;
_cod_data_source_file d0ce01863e2.cif
_cod_data_source_block 4_150K
_cod_depositor_comments 'Adding full bibliography for 7242428--7242433.cif.'
_cod_database_code 7242431
_shelx_shelxl_version_number 2016/6
_shelx_space_group_comment
;
The symmetry employed for this shelxl refinement is uniquely defined
by the following loop, which should always be used as a source of
symmetry information in preference to the above space-group names.
They are only intended as comments.
;
_shelx_estimated_absorpt_t_min 0.706
_shelx_estimated_absorpt_t_max 0.889
_oxdiff_exptl_absorpt_empirical_full_min 0.866
_oxdiff_exptl_absorpt_empirical_full_max 1.175
_oxdiff_exptl_absorpt_empirical_details
;
Empirical correction (ABSPACK) includes:
- Absorption correction using spherical harmonics
- Frame scaling
;

loop_
_space_group_symop_operation_xyz
'x, y, z'
'-x, -y, -z'

loop_
_atom_site_label
_atom_site_type_symbol
_atom_site_fract_x
_atom_site_fract_y
_atom_site_fract_z
_atom_site_U_iso_or_equiv
_atom_site_adp_type
_atom_site_occupancy
_atom_site_site_symmetry_order
_atom_site_calc_flag
_atom_site_refinement_flags_posn
_atom_site_refinement_flags_adp
_atom_site_refinement_flags_occupancy
_atom_site_disorder_assembly
_atom_site_disorder_group
Mn1 Mn 1.06480(5) 0.46178(3) 0.29520(3) 0.01343(10) Uani 1 1 d . . . . .
Cl1 Cl 1.22074(9) 0.60315(5) 0.41905(4) 0.01627(15) Uani 1 1 d . . . . .
S1 S 1.33315(10) 0.40852(6) 0.23330(5) 0.02019(17) Uani 1 1 d . . . . .
S2 S 1.15844(10) 0.33017(6) 0.35131(5) 0.01916(16) Uani 1 1 d . . . . .
C1 C 1.3269(4) 0.4634(2) 0.1677(2) 0.0191(6) Uani 1 1 d . . . . .
C4 C 0.9830(4) 0.5972(2) 0.1965(2) 0.0189(6) Uani 1 1 d . . . . .
C3 C 0.9829(5) 0.6451(3) 0.1380(3) 0.0316(9) Uani 1 1 d . . . . .
H3A H 1.089882 0.682887 0.151319 0.047 Uiso 1 1 calc R U . . .
H3B H 0.892302 0.686218 0.142052 0.047 Uiso 1 1 calc R U . . .
H3C H 0.966518 0.597610 0.082202 0.047 Uiso 1 1 calc R U . . .
C5 C 0.8504(4) 0.6093(2) 0.2450(2) 0.0170(6) Uani 1 1 d . . . . .
C6 C 0.7273(4) 0.6700(2) 0.2427(2) 0.0229(7) Uani 1 1 d . . . . .
H6 H 0.727646 0.708012 0.211428 0.027 Uiso 1 1 calc R U . . .
C7 C 0.6041(4) 0.6734(2) 0.2872(2) 0.0239(7) Uani 1 1 d . . . . .
H7 H 0.518250 0.713826 0.286363 0.029 Uiso 1 1 calc R U . . .
C8 C 0.6060(4) 0.6187(2) 0.3323(2) 0.0197(6) Uani 1 1 d . . . . .
H8 H 0.521328 0.620028 0.362399 0.024 Uiso 1 1 calc R U . . .
C9 C 0.7355(4) 0.5605(2) 0.33330(19) 0.0154(6) Uani 1 1 d . . . . .
C10 C 0.7502(4) 0.4999(2) 0.38118(19) 0.0152(6) Uani 1 1 d . . . . .
C11 C 0.6215(4) 0.4944(3) 0.4297(2) 0.0218(7) Uani 1 1 d . . . . .
H11A H 0.594130 0.428464 0.420985 0.033 Uiso 1 1 calc R U . . .
H11B H 0.520696 0.520502 0.411789 0.033 Uiso 1 1 calc R U . . .
H11C H 0.665933 0.530789 0.487878 0.033 Uiso 1 1 calc R U . . .
C2 C 1.0337(4) 0.3453(2) 0.41959(19) 0.0154(6) Uani 1 1 d . . . . .
N1 N 1.2133(3) 0.5246(2) 0.16166(18) 0.0208(6) Uani 1 1 d D . . . .
H1 H 1.215(5) 0.551(3) 0.130(2) 0.025 Uiso 1 1 d D U . . .
N2 N 1.0914(3) 0.54088(19) 0.20704(17) 0.0172(5) Uani 1 1 d . . . . .
N3 N 0.8545(3) 0.55662(18) 0.29004(16) 0.0154(5) Uani 1 1 d . . . . .
N4 N 0.8818(3) 0.45477(17) 0.37905(16) 0.0142(5) Uani 1 1 d . . . . .
N5 N 0.9078(3) 0.40113(19) 0.42529(17) 0.0160(5) Uani 1 1 d D . . . .
H5 H 0.851(4) 0.410(3) 0.4586(19) 0.019 Uiso 1 1 d D U . . .
N6 N 1.4358(4) 0.4522(2) 0.1196(2) 0.0292(7) Uani 1 1 d D . . . .
H6A H 1.434(5) 0.475(3) 0.086(2) 0.035 Uiso 1 1 d D U . . .
H6B H 1.486(5) 0.407(2) 0.114(3) 0.035 Uiso 1 1 d D U . . .
N7 N 1.0542(4) 0.3021(2) 0.47180(18) 0.0193(6) Uani 1 1 d . . . . .
H7A H 0.989(5) 0.307(3) 0.505(2) 0.023 Uiso 1 1 d . U . . .
H7B H 1.115(5) 0.257(3) 0.464(2) 0.023 Uiso 1 1 d . U . . .
Mn2 Mn 0.73217(5) 0.03726(3) -0.29302(3) 0.01352(10) Uani 1 1 d . . . . .
Cl2 Cl 0.78270(9) -0.10084(5) -0.42011(5) 0.01620(15) Uani 1 1 d . . . . .
S3 S 1.05567(10) 0.09625(6) -0.23572(5) 0.02052(17) Uani 1 1 d . . . . .
S4 S 0.77683(10) 0.17267(6) -0.34593(5) 0.01988(17) Uani 1 1 d . . . . .
C21 C 1.1033(4) 0.0422(2) -0.1696(2) 0.0187(6) Uani 1 1 d . . . . .
C24 C 0.7393(4) -0.1002(2) -0.19665(19) 0.0163(6) Uani 1 1 d . . . . .
C23 C 0.7971(4) -0.1538(2) -0.1439(2) 0.0215(7) Uani 1 1 d . . . . .
H23A H 0.900388 -0.181046 -0.157085 0.032 Uiso 1 1 calc R U . . .
H23B H 0.711093 -0.204425 -0.153729 0.032 Uiso 1 1 calc R U . . .
H23C H 0.817672 -0.111019 -0.086288 0.032 Uiso 1 1 calc R U . . .
C25 C 0.5636(4) -0.1131(2) -0.24093(19) 0.0160(6) Uani 1 1 d . . . . .
C26 C 0.4405(4) -0.1711(2) -0.2326(2) 0.0224(7) Uani 1 1 d . . . . .
H26 H 0.466764 -0.206671 -0.199379 0.027 Uiso 1 1 calc R U . . .
C27 C 0.2784(4) -0.1753(2) -0.2742(2) 0.0234(7) Uani 1 1 d . . . . .
H27 H 0.192015 -0.214070 -0.269516 0.028 Uiso 1 1 calc R U . . .
C28 C 0.2425(4) -0.1235(2) -0.3223(2) 0.0208(7) Uani 1 1 d . . . . .
H28 H 0.131834 -0.125868 -0.350764 0.025 Uiso 1 1 calc R U . . .
C29 C 0.3720(4) -0.0677(2) -0.32835(19) 0.0154(6) Uani 1 1 d . . . . .
C30 C 0.3471(4) -0.0099(2) -0.37945(19) 0.0168(6) Uani 1 1 d . . . . .
C31 C 0.1805(4) -0.0117(3) -0.4309(2) 0.0241(7) Uani 1 1 d . . . . .
H31A H 0.151670 0.052946 -0.419624 0.036 Uiso 1 1 calc R U . . .
H31B H 0.095669 -0.046677 -0.417894 0.036 Uiso 1 1 calc R U . . .
H31C H 0.185036 -0.042718 -0.488808 0.036 Uiso 1 1 calc R U . . .
C22 C 0.5983(4) 0.1527(2) -0.41596(19) 0.0154(6) Uani 1 1 d . . . . .
N11 N 0.9966(3) -0.02169(19) -0.16328(17) 0.0180(6) Uani 1 1 d . . . . .
H11 H 1.024(4) -0.044(3) -0.128(2) 0.022 Uiso 1 1 d . U . . .
N12 N 0.8348(3) -0.03885(18) -0.20596(16) 0.0164(5) Uani 1 1 d . . . . .
N13 N 0.5288(3) -0.06285(18) -0.28793(16) 0.0150(5) Uani 1 1 d . . . . .
N14 N 0.4793(3) 0.04035(18) -0.37509(16) 0.0148(5) Uani 1 1 d . . . . .
N15 N 0.4670(3) 0.09270(18) -0.42291(16) 0.0150(5) Uani 1 1 d D . . . .
H15 H 0.385(3) 0.085(2) -0.4571(19) 0.018 Uiso 1 1 d D U . . .
N16 N 1.2527(4) 0.0569(2) -0.1211(2) 0.0296(7) Uani 1 1 d D . . . .
H16A H 1.275(5) 0.033(3) -0.087(3) 0.035 Uiso 1 1 d . U . . .
H16B H 1.318(4) 0.099(2) -0.120(3) 0.035 Uiso 1 1 d D U . . .
N17 N 0.5760(4) 0.1953(2) -0.46830(19) 0.0201(6) Uani 1 1 d . . . . .
H17A H 0.488(5) 0.187(3) -0.502(3) 0.024 Uiso 1 1 d . U . . .
H17B H 0.642(5) 0.242(3) -0.458(2) 0.024 Uiso 1 1 d . U . . .
Fe1 Fe 0.78807(5) 0.24736(3) 0.00259(3) 0.01517(10) Uani 1 1 d . . . . .
C41 C 0.8493(4) 0.3132(2) 0.1196(2) 0.0187(6) Uani 1 1 d . . . . .
C43 C 0.7308(4) 0.3649(2) -0.0088(2) 0.0192(6) Uani 1 1 d . . . . .
C42 C 0.6958(4) 0.1812(2) -0.1127(2) 0.0181(6) Uani 1 1 d . . . . .
C44 C 0.8020(4) 0.1276(2) 0.0145(2) 0.0199(6) Uani 1 1 d . . . . .
C45 C 0.5658(4) 0.2341(2) 0.0217(2) 0.0195(6) Uani 1 1 d . . . . .
N21 N 0.8941(3) 0.3546(2) 0.18817(18) 0.0223(6) Uani 1 1 d . . . . .
N23 N 0.6997(4) 0.4329(2) -0.0186(2) 0.0311(7) Uani 1 1 d . . . . .
N22 N 0.6532(4) 0.1409(2) -0.18125(18) 0.0239(6) Uani 1 1 d . . . . .
N24 N 0.8091(4) 0.0572(2) 0.02304(19) 0.0298(7) Uani 1 1 d . . . . .
N25 N 0.4377(4) 0.2253(2) 0.0366(2) 0.0305(7) Uani 1 1 d . . . . .
N26 N 0.9837(3) 0.2574(2) -0.00779(18) 0.0234(6) Uani 1 1 d . . . . .
O1 O 1.1198(3) 0.2652(3) -0.0123(2) 0.0498(9) Uani 1 1 d . . . . .

loop_
_atom_site_aniso_label
_atom_site_aniso_U_11
_atom_site_aniso_U_22
_atom_site_aniso_U_33
_atom_site_aniso_U_23
_atom_site_aniso_U_13
_atom_site_aniso_U_12
Mn1 0.0120(2) 0.0156(2) 0.0128(2) 0.00498(18) 0.00401(17) 0.00091(16)
Cl1 0.0153(4) 0.0172(3) 0.0157(4) 0.0052(3) 0.0044(3) -0.0014(2)
S1 0.0206(4) 0.0234(4) 0.0228(4) 0.0124(3) 0.0115(3) 0.0067(3)
S2 0.0197(4) 0.0217(4) 0.0208(4) 0.0103(3) 0.0106(3) 0.0067(3)
C1 0.0218(17) 0.0160(15) 0.0203(17) 0.0053(13) 0.0101(13) 0.0017(11)
C4 0.0202(17) 0.0177(16) 0.0211(17) 0.0086(13) 0.0076(12) 0.0014(11)
C3 0.037(2) 0.037(2) 0.037(2) 0.0246(19) 0.0230(17) 0.0167(16)
C5 0.0163(15) 0.0186(15) 0.0180(16) 0.0079(13) 0.0062(12) 0.0027(11)
C6 0.0244(18) 0.0243(17) 0.0283(19) 0.0173(15) 0.0100(14) 0.0079(13)
C7 0.0181(17) 0.0287(18) 0.0301(19) 0.0144(16) 0.0102(14) 0.0104(13)
C8 0.0160(16) 0.0209(16) 0.0245(17) 0.0087(14) 0.0094(13) 0.0048(11)
C9 0.0137(15) 0.0171(15) 0.0148(15) 0.0056(12) 0.0026(11) 0.0004(10)
C10 0.0135(15) 0.0180(15) 0.0135(15) 0.0057(12) 0.0025(11) -0.0005(10)
C11 0.0148(16) 0.0357(19) 0.0216(17) 0.0172(15) 0.0065(12) 0.0050(13)
C2 0.0144(15) 0.0154(15) 0.0139(15) 0.0031(12) 0.0025(11) 0.0001(10)
N1 0.0230(15) 0.0244(15) 0.0237(16) 0.0142(13) 0.0149(12) 0.0066(11)
N2 0.0170(13) 0.0201(14) 0.0177(14) 0.0081(11) 0.0091(10) 0.0012(10)
N3 0.0127(12) 0.0177(13) 0.0159(13) 0.0058(11) 0.0046(10) 0.0015(9)
N4 0.0134(12) 0.0151(12) 0.0140(12) 0.0052(10) 0.0032(10) 0.0006(9)
N5 0.0157(13) 0.0216(14) 0.0154(13) 0.0100(11) 0.0079(10) 0.0041(10)
N6 0.0364(19) 0.0308(18) 0.0372(19) 0.0226(15) 0.0264(15) 0.0171(13)
N7 0.0205(15) 0.0217(15) 0.0217(15) 0.0119(12) 0.0107(11) 0.0070(11)
Mn2 0.0112(2) 0.0163(2) 0.0126(2) 0.00559(18) 0.00140(17) 0.00024(16)
Cl2 0.0129(3) 0.0187(4) 0.0163(4) 0.0059(3) 0.0027(3) 0.0025(2)
S3 0.0148(4) 0.0233(4) 0.0252(4) 0.0140(4) -0.0015(3) -0.0017(3)
S4 0.0151(4) 0.0218(4) 0.0222(4) 0.0111(3) -0.0030(3) -0.0031(3)
C21 0.0155(15) 0.0189(16) 0.0203(16) 0.0071(13) 0.0010(12) 0.0017(11)
C24 0.0154(15) 0.0182(15) 0.0168(15) 0.0076(13) 0.0048(11) 0.0037(11)
C23 0.0201(17) 0.0236(17) 0.0241(18) 0.0140(14) 0.0020(13) 0.0010(12)
C25 0.0148(15) 0.0170(15) 0.0167(15) 0.0061(12) 0.0051(11) 0.0000(11)
C26 0.0219(17) 0.0235(17) 0.0270(18) 0.0148(15) 0.0067(14) -0.0007(12)
C27 0.0172(17) 0.0254(18) 0.0285(19) 0.0118(15) 0.0045(13) -0.0061(12)
C28 0.0117(15) 0.0266(17) 0.0224(17) 0.0077(14) 0.0033(12) -0.0019(11)
C29 0.0143(15) 0.0173(15) 0.0153(15) 0.0067(12) 0.0038(11) 0.0014(10)
C30 0.0119(15) 0.0229(16) 0.0167(16) 0.0080(13) 0.0049(11) 0.0022(11)
C31 0.0127(16) 0.042(2) 0.0237(18) 0.0207(16) 0.0025(13) 0.0001(13)
C22 0.0136(15) 0.0124(14) 0.0184(16) 0.0033(12) 0.0042(11) 0.0003(10)
N11 0.0133(13) 0.0224(14) 0.0201(15) 0.0125(12) -0.0018(10) 0.0008(10)
N12 0.0117(13) 0.0202(13) 0.0158(13) 0.0062(11) 0.0008(10) 0.0010(9)
N13 0.0118(13) 0.0189(13) 0.0142(13) 0.0059(11) 0.0037(10) -0.0002(9)
N14 0.0137(13) 0.0168(13) 0.0136(13) 0.0059(10) 0.0022(10) 0.0015(9)
N15 0.0116(13) 0.0180(13) 0.0156(13) 0.0086(11) -0.0008(9) -0.0012(9)
N16 0.0217(16) 0.0300(18) 0.0355(19) 0.0188(15) -0.0103(13) -0.0080(12)
N17 0.0161(14) 0.0211(15) 0.0224(15) 0.0106(12) -0.0025(11) -0.0040(10)
Fe1 0.0144(2) 0.0174(2) 0.0134(2) 0.00558(17) 0.00279(16) 0.00214(15)
C41 0.0152(15) 0.0207(16) 0.0206(17) 0.0087(13) 0.0033(12) 0.0000(11)
C43 0.0198(16) 0.0238(17) 0.0172(16) 0.0094(13) 0.0085(12) 0.0019(12)
C42 0.0183(16) 0.0195(16) 0.0185(16) 0.0081(13) 0.0063(12) 0.0057(11)
C44 0.0189(16) 0.0235(17) 0.0143(15) 0.0056(13) -0.0008(12) 0.0034(12)
C45 0.0196(17) 0.0209(16) 0.0149(15) 0.0043(13) 0.0010(12) 0.0023(12)
N21 0.0219(15) 0.0219(14) 0.0191(15) 0.0044(12) 0.0018(11) 0.0008(10)
N23 0.043(2) 0.0271(17) 0.0338(19) 0.0176(15) 0.0189(15) 0.0102(13)
N22 0.0269(16) 0.0246(15) 0.0179(15) 0.0055(12) 0.0047(12) 0.0040(11)
N24 0.0355(18) 0.0260(17) 0.0248(17) 0.0101(14) -0.0028(13) 0.0043(12)
N25 0.0191(16) 0.0376(18) 0.0323(18) 0.0100(15) 0.0066(13) 0.0005(12)
N26 0.0170(15) 0.0339(16) 0.0241(16) 0.0168(13) 0.0029(11) 0.0047(11)
O1 0.0176(15) 0.094(3) 0.063(2) 0.056(2) 0.0116(14) 0.0130(14)

loop_
_atom_type_symbol
_atom_type_description
_atom_type_scat_dispersion_real
_atom_type_scat_dispersion_imag
_atom_type_scat_source
C C 0.0033 0.0016 'International Tables Vol C Tables 4.2.6.8 and 6.1.1.4'
H H 0.0000 0.0000 'International Tables Vol C Tables 4.2.6.8 and 6.1.1.4'
N N 0.0061 0.0033 'International Tables Vol C Tables 4.2.6.8 and 6.1.1.4'
O O 0.0106 0.0060 'International Tables Vol C Tables 4.2.6.8 and 6.1.1.4'
Mn Mn 0.3368 0.7283 'International Tables Vol C Tables 4.2.6.8 and 6.1.1.4'
Fe Fe 0.3463 0.8444 'International Tables Vol C Tables 4.2.6.8 and 6.1.1.4'
Cl Cl 0.1484 0.1585 'International Tables Vol C Tables 4.2.6.8 and 6.1.1.4'
S S 0.1246 0.1234 'International Tables Vol C Tables 4.2.6.8 and 6.1.1.4'

loop_
_geom_angle_atom_site_label_1
_geom_angle_atom_site_label_2
_geom_angle_atom_site_label_3
_geom_angle
_geom_angle_site_symmetry_1
_geom_angle_site_symmetry_3
_geom_angle_publ_flag
N21 Mn1 N3 83.92(10) . . ?
N21 Mn1 N4 89.84(10) . . ?
N3 Mn1 N4 68.67(9) . . ?
N21 Mn1 N2 85.92(10) . . ?
N3 Mn1 N2 68.40(9) . . ?
N4 Mn1 N2 137.07(9) . . ?
N21 Mn1 Cl1 170.25(8) . . ?
N3 Mn1 Cl1 86.36(7) . . ?
N4 Mn1 Cl1 86.02(7) . . ?
N2 Mn1 Cl1 91.11(7) . . ?
N21 Mn1 S2 90.36(8) . . ?
N3 Mn1 S2 141.59(7) . . ?
N4 Mn1 S2 73.37(6) . . ?
N2 Mn1 S2 149.19(7) . . ?
Cl1 Mn1 S2 96.88(3) . . ?
N21 Mn1 S1 93.05(8) . . ?
N3 Mn1 S1 140.81(7) . . ?
N4 Mn1 S1 150.51(7) . . ?
N2 Mn1 S1 72.42(7) . . ?
Cl1 Mn1 S1 94.90(3) . . ?
S2 Mn1 S1 77.27(3) . . ?
C1 S1 Mn1 101.91(11) . . ?
C2 S2 Mn1 100.20(11) . . ?
N6 C1 N1 114.7(3) . . ?
N6 C1 S1 122.4(3) . . ?
N1 C1 S1 122.8(2) . . ?
N2 C4 C5 115.2(3) . . ?
N2 C4 C3 123.9(3) . . ?
C5 C4 C3 120.8(3) . . ?
C4 C3 H3A 109.5 . . ?
C4 C3 H3B 109.5 . . ?
H3A C3 H3B 109.5 . . ?
C4 C3 H3C 109.5 . . ?
H3A C3 H3C 109.5 . . ?
H3B C3 H3C 109.5 . . ?
N3 C5 C6 121.9(3) . . ?
N3 C5 C4 115.7(3) . . ?
C6 C5 C4 122.4(3) . . ?
C7 C6 C5 118.2(3) . . ?
C7 C6 H6 120.9 . . ?
C5 C6 H6 120.9 . . ?
C8 C7 C6 120.2(3) . . ?
C8 C7 H7 119.9 . . ?
C6 C7 H7 119.9 . . ?
C7 C8 C9 118.7(3) . . ?
C7 C8 H8 120.6 . . ?
C9 C8 H8 120.6 . . ?
N3 C9 C8 121.3(3) . . ?
N3 C9 C10 115.8(3) . . ?
C8 C9 C10 122.9(3) . . ?
N4 C10 C9 115.0(3) . . ?
N4 C10 C11 123.7(3) . . ?
C9 C10 C11 121.3(3) . . ?
C10 C11 H11A 109.5 . . ?
C10 C11 H11B 109.5 . . ?
H11A C11 H11B 109.5 . . ?
C10 C11 H11C 109.5 . . ?
H11A C11 H11C 109.5 . . ?
H11B C11 H11C 109.5 . . ?
N7 C2 N5 115.4(3) . . ?
N7 C2 S2 121.4(2) . . ?
N5 C2 S2 123.2(2) . . ?
C1 N1 N2 120.4(3) . . ?
C1 N1 H1 120(3) . . ?
N2 N1 H1 119(3) . . ?
C4 N2 N1 117.7(3) . . ?
C4 N2 Mn1 120.1(2) . . ?
N1 N2 Mn1 122.14(19) . . ?
C5 N3 C9 119.6(3) . . ?
C5 N3 Mn1 120.5(2) . . ?
C9 N3 Mn1 119.8(2) . . ?
C10 N4 N5 118.2(3) . . ?
C10 N4 Mn1 120.5(2) . . ?
N5 N4 Mn1 121.32(18) . . ?
C2 N5 N4 120.9(3) . . ?
C2 N5 H5 123(3) . . ?
N4 N5 H5 116(3) . . ?
C1 N6 H6A 125(3) . . ?
C1 N6 H6B 115(3) . . ?
H6A N6 H6B 117(4) . . ?
C2 N7 H7A 122(3) . . ?
C2 N7 H7B 119(3) . . ?
H7A N7 H7B 116(4) . . ?
N22 Mn2 N13 83.74(10) . . ?
N22 Mn2 N14 90.77(10) . . ?
N13 Mn2 N14 68.84(9) . . ?
N22 Mn2 N12 84.22(10) . . ?
N13 Mn2 N12 68.88(9) . . ?
N14 Mn2 N12 137.72(9) . . ?
N22 Mn2 Cl2 170.14(8) . . ?
N13 Mn2 Cl2 86.40(7) . . ?
N14 Mn2 Cl2 85.61(7) . . ?
N12 Mn2 Cl2 92.29(7) . . ?
N22 Mn2 S4 90.64(8) . . ?
N13 Mn2 S4 141.77(7) . . ?
N14 Mn2 S4 73.47(6) . . ?
N12 Mn2 S4 148.23(7) . . ?
Cl2 Mn2 S4 97.09(3) . . ?
N22 Mn2 S3 93.82(8) . . ?
N13 Mn2 S3 141.57(7) . . ?
N14 Mn2 S3 149.57(7) . . ?
N12 Mn2 S3 72.71(6) . . ?
Cl2 Mn2 S3 93.93(3) . . ?
S4 Mn2 S3 76.41(3) . . ?
C21 S3 Mn2 100.60(11) . . ?
C22 S4 Mn2 100.34(11) . . ?
N16 C21 N11 114.3(3) . . ?
N16 C21 S3 122.3(3) . . ?
N11 C21 S3 123.4(2) . . ?
N12 C24 C25 115.0(3) . . ?
N12 C24 C23 123.5(3) . . ?
C25 C24 C23 121.5(3) . . ?
C24 C23 H23A 109.5 . . ?
C24 C23 H23B 109.5 . . ?
H23A C23 H23B 109.5 . . ?
C24 C23 H23C 109.5 . . ?
H23A C23 H23C 109.5 . . ?
H23B C23 H23C 109.5 . . ?
N13 C25 C26 121.8(3) . . ?
N13 C25 C24 115.6(3) . . ?
C26 C25 C24 122.6(3) . . ?
C27 C26 C25 118.0(3) . . ?
C27 C26 H26 121.0 . . ?
C25 C26 H26 121.0 . . ?
C28 C27 C26 120.3(3) . . ?
C28 C27 H27 119.9 . . ?
C26 C27 H27 119.9 . . ?
C27 C28 C29 118.6(3) . . ?
C27 C28 H28 120.7 . . ?
C29 C28 H28 120.7 . . ?
N13 C29 C28 121.5(3) . . ?
N13 C29 C30 115.6(3) . . ?
C28 C29 C30 122.9(3) . . ?
N14 C30 C29 114.4(3) . . ?
N14 C30 C31 124.1(3) . . ?
C29 C30 C31 121.5(3) . . ?
C30 C31 H31A 109.5 . . ?
C30 C31 H31B 109.5 . . ?
H31A C31 H31B 109.5 . . ?
C30 C31 H31C 109.5 . . ?
H31A C31 H31C 109.5 . . ?
H31B C31 H31C 109.5 . . ?
N17 C22 N15 114.9(3) . . ?
N17 C22 S4 122.0(2) . . ?
N15 C22 S4 123.1(2) . . ?
C21 N11 N12 120.2(3) . . ?
C21 N11 H11 120(3) . . ?
N12 N11 H11 119(3) . . ?
C24 N12 N11 117.0(3) . . ?
C24 N12 Mn2 120.4(2) . . ?
N11 N12 Mn2 122.63(19) . . ?
C29 N13 C25 119.9(3) . . ?
C29 N13 Mn2 120.0(2) . . ?
C25 N13 Mn2 120.01(19) . . ?
C30 N14 N15 117.5(3) . . ?
C30 N14 Mn2 121.0(2) . . ?
N15 N14 Mn2 121.38(18) . . ?
C22 N15 N14 120.1(2) . . ?
C22 N15 H15 120(3) . . ?
N14 N15 H15 120(3) . . ?
C21 N16 H16A 123(3) . . ?
C21 N16 H16B 117(3) . . ?
H16A N16 H16B 119(4) . . ?
C22 N17 H17A 122(3) . . ?
C22 N17 H17B 118(3) . . ?
H17A N17 H17B 118(4) . . ?
N26 Fe1 C41 92.00(14) . . ?
N26 Fe1 C44 94.96(14) . . ?
C41 Fe1 C44 90.54(13) . . ?
N26 Fe1 C45 175.95(14) . . ?
C41 Fe1 C45 84.83(13) . . ?
C44 Fe1 C45 82.57(14) . . ?
N26 Fe1 C42 95.75(14) . . ?
C41 Fe1 C42 172.22(13) . . ?
C44 Fe1 C42 89.36(13) . . ?
C45 Fe1 C42 87.45(13) . . ?
N26 Fe1 C43 95.58(13) . . ?
C41 Fe1 C43 89.92(14) . . ?
C44 Fe1 C43 169.43(13) . . ?
C45 Fe1 C43 86.95(13) . . ?
C42 Fe1 C43 88.76(13) . . ?
N21 C41 Fe1 175.8(3) . . ?
N23 C43 Fe1 177.0(3) . . ?
N22 C42 Fe1 174.9(3) . . ?
N24 C44 Fe1 178.5(3) . . ?
N25 C45 Fe1 176.3(3) . . ?
C41 N21 Mn1 152.6(3) . . ?
C42 N22 Mn2 143.2(3) . . ?
O1 N26 Fe1 177.8(3) . . ?

loop_
_geom_bond_atom_site_label_1
_geom_bond_atom_site_label_2
_geom_bond_distance
_geom_bond_site_symmetry_2
_geom_bond_publ_flag
Mn1 N21 2.224(3) . ?
Mn1 N3 2.290(2) . ?
Mn1 N4 2.337(3) . ?
Mn1 N2 2.364(3) . ?
Mn1 Cl1 2.5626(9) . ?
Mn1 S2 2.6458(9) . ?
Mn1 S1 2.6494(9) . ?
S1 C1 1.682(3) . ?
S2 C2 1.691(3) . ?
C1 N6 1.323(4) . ?
C1 N1 1.355(4) . ?
C4 N2 1.291(4) . ?
C4 C5 1.485(4) . ?
C4 C3 1.492(5) . ?
C3 H3A 0.9800 . ?
C3 H3B 0.9800 . ?
C3 H3C 0.9800 . ?
C5 N3 1.339(4) . ?
C5 C6 1.393(4) . ?
C6 C7 1.387(5) . ?
C6 H6 0.9500 . ?
C7 C8 1.367(5) . ?
C7 H7 0.9500 . ?
C8 C9 1.403(4) . ?
C8 H8 0.9500 . ?
C9 N3 1.342(4) . ?
C9 C10 1.478(4) . ?
C10 N4 1.293(4) . ?
C10 C11 1.503(4) . ?
C11 H11A 0.9800 . ?
C11 H11B 0.9800 . ?
C11 H11C 0.9800 . ?
C2 N7 1.329(4) . ?
C2 N5 1.348(4) . ?
N1 N2 1.371(4) . ?
N1 H1 0.81(2) . ?
N4 N5 1.368(4) . ?
N5 H5 0.80(2) . ?
N6 H6A 0.80(2) . ?
N6 H6B 0.80(2) . ?
N7 H7A 0.85(4) . ?
N7 H7B 0.84(4) . ?
Mn2 N22 2.264(3) . ?
Mn2 N13 2.279(2) . ?
Mn2 N14 2.330(2) . ?
Mn2 N12 2.337(3) . ?
Mn2 Cl2 2.5824(9) . ?
Mn2 S4 2.6325(9) . ?
Mn2 S3 2.6683(9) . ?
S3 C21 1.685(3) . ?
S4 C22 1.689(3) . ?
C21 N16 1.330(4) . ?
C21 N11 1.349(4) . ?
C24 N12 1.288(4) . ?
C24 C25 1.484(4) . ?
C24 C23 1.497(4) . ?
C23 H23A 0.9800 . ?
C23 H23B 0.9800 . ?
C23 H23C 0.9800 . ?
C25 N13 1.342(4) . ?
C25 C26 1.396(4) . ?
C26 C27 1.389(5) . ?
C26 H26 0.9500 . ?
C27 C28 1.379(5) . ?
C27 H27 0.9500 . ?
C28 C29 1.394(4) . ?
C28 H28 0.9500 . ?
C29 N13 1.344(4) . ?
C29 C30 1.491(4) . ?
C30 N14 1.289(4) . ?
C30 C31 1.499(4) . ?
C31 H31A 0.9800 . ?
C31 H31B 0.9800 . ?
C31 H31C 0.9800 . ?
C22 N17 1.323(4) . ?
C22 N15 1.358(4) . ?
N11 N12 1.373(4) . ?
N11 H11 0.83(4) . ?
N14 N15 1.373(3) . ?
N15 H15 0.80(2) . ?
N16 H16A 0.82(4) . ?
N16 H16B 0.82(2) . ?
N17 H17A 0.82(4) . ?
N17 H17B 0.84(4) . ?
Fe1 N26 1.656(3) . ?
Fe1 C41 1.930(3) . ?
Fe1 C44 1.932(3) . ?
Fe1 C45 1.932(3) . ?
Fe1 C42 1.935(3) . ?
Fe1 C43 1.949(3) . ?
C41 N21 1.142(4) . ?
C43 N23 1.148(4) . ?
C42 N22 1.139(4) . ?
C44 N24 1.148(4) . ?
C45 N25 1.146(4) . ?
N26 O1 1.139(4) . ?
